data_2013263
loop_
_publ_author_name
'Guo-Wu Rao'
'Wei-Xiao Hu'

_publ_section_title
;
 Dipropyl 3,6-diphenyl-1,2-dihydro-1,2,4,5-tetrazine-1,2-dicarboxylate
;
_journal_issue 5
_journal_name_full 'Acta Crystallographica Section C'
_journal_page_first o281
_journal_page_last o282
_journal_paper_doi 10.1107/S0108270103007212
_journal_volume 59
_journal_year 2003
_chemical_formula_iupac 'C22 H24 N4 O4'
_chemical_formula_moiety 'C22 H24 N4 O4'
_chemical_formula_sum 'C22 H24 N4 O4'
_chemical_formula_weight 408.45
_chemical_melting_point 384.5(5)
_chemical_name_systematic
;
dipropyl 3,6-diphenyl-1,2-dihydro-s-tetrazine-1,2-dicarbonate
;
_space_group_IT_number 88
_symmetry_cell_setting tetragonal
_symmetry_space_group_name_Hall '-I 4ad'
_symmetry_space_group_name_H-M 'I 41/a :2'
_atom_sites_solution_hydrogens geom
_atom_sites_solution_primary direct
_atom_sites_solution_secondary difmap
_audit_creation_method SHELXL-97
_cell_angle_alpha 90.00
_cell_angle_beta 90.00
_cell_angle_gamma 90.00
_cell_formula_units_Z 8
_cell_length_a 15.655(13)
_cell_length_b 15.655(5)
_cell_length_c 16.869(13)
_cell_measurement_reflns_used 25
_cell_measurement_temperature 293(2)
_cell_measurement_theta_max 13.52
_cell_measurement_theta_min 11.48
_cell_volume 4134(5)
_computing_cell_refinement 'CAD4 Express'
_computing_data_collection 'CAD4 Express (Enraf-Nonius, 1994)'
_computing_data_reduction 'XCAD-4 (Harms & Wocadlo, 1995)'
_computing_molecular_graphics 'ORTEP-3 for Windows (Farrugia, 1997)'
_computing_publication_material SHELXL97
_computing_structure_refinement 'SHELXL97 (Sheldrick, 1997)'
_computing_structure_solution 'SHELXS97 (Sheldrick, 1997)'
_diffrn_ambient_temperature 293(2)
_diffrn_measured_fraction_theta_full 0.999
_diffrn_measured_fraction_theta_max 0.999
_diffrn_measurement_device_type CAD4
_diffrn_measurement_method 'omega/2-theta scans'
_diffrn_radiation_monochromator graphite
_diffrn_radiation_source 'fine-focus sealed tube'
_diffrn_radiation_type MoK\a
_diffrn_radiation_wavelength 0.71073
_diffrn_reflns_av_R_equivalents 0.0460
_diffrn_reflns_av_sigmaI/netI 0.0262
_diffrn_reflns_limit_h_max 18
_diffrn_reflns_limit_h_min -16
_diffrn_reflns_limit_k_max 16
_diffrn_reflns_limit_k_min -18
_diffrn_reflns_limit_l_max 20
_diffrn_reflns_limit_l_min -16
_diffrn_reflns_number 8309
_diffrn_reflns_theta_full 25.20
_diffrn_reflns_theta_max 25.20
_diffrn_reflns_theta_min 1.77
_diffrn_standards_decay_% 0.3
_diffrn_standards_interval_time 60
_diffrn_standards_number 3
_exptl_absorpt_coefficient_mu 0.092
_exptl_absorpt_correction_type none
_exptl_crystal_colour colorless
_exptl_crystal_density_diffrn 1.313
_exptl_crystal_density_method 'not measured'
_exptl_crystal_description prismatic
_exptl_crystal_F_000 1728
_exptl_crystal_size_max 0.60
_exptl_crystal_size_mid 0.40
_exptl_crystal_size_min 0.38
_refine_diff_density_max 0.261
_refine_diff_density_min -0.158
_refine_ls_extinction_coef 0.0062(6)
_refine_ls_extinction_expression Fc^*^=kFc[1+0.001xFc^2^\l^3^/sin(2\q)]^-1/4^
_refine_ls_extinction_method SHELXL
_refine_ls_goodness_of_fit_ref 1.052
_refine_ls_hydrogen_treatment constr
_refine_ls_matrix_type full
_refine_ls_number_parameters 139
_refine_ls_number_reflns 1873
_refine_ls_number_restraints 0
_refine_ls_restrained_S_all 1.052
_refine_ls_R_factor_all 0.0592
_refine_ls_R_factor_gt 0.0379
_refine_ls_shift/su_max 0.000
_refine_ls_shift/su_mean 0.000
_refine_ls_structure_factor_coef Fsqd
_refine_ls_weighting_details 'calc w = 1/[\s^2^(Fo^2^)+(0.0477P)^2^+2.1561P] where P = (Fo^2^+2Fc^2^)/3'
_refine_ls_weighting_scheme calc
_refine_ls_wR_factor_gt 0.1000
_refine_ls_wR_factor_ref 0.1114
_reflns_number_gt 1404
_reflns_number_total 1873
_reflns_threshold_expression I>2\s(I)
_cod_data_source_file fr1397.cif
_cod_data_source_block I
_cod_depositor_comments
;
The following automatic conversions were performed:

'_chemical_melting_point' value '384-385' was changed to '384.5(5)' -
the average value was taken and precision was estimated.

Automatic conversion script
Id: cif_fix_values 1646 2011-03-28 12:23:43Z adriana 

The following automatic conversions were performed:

'_chemical_melting_point' value '384-385' was changed to '384.5(5)' -
the average value was taken and precision was estimated.

Automatic conversion script
Id: cif_fix_values 1715 2011-07-08 13:25:40Z adriana 
;
_cod_original_sg_symbol_H-M 'I 41/a'
_cod_database_code 2013263
_cod_database_fobs_code 2013263

loop_
_symmetry_equiv_pos_as_xyz
'x, y, z'
'-x+1/2, -y, z+1/2'
'-y+3/4, x+1/4, z+1/4'
'y+3/4, -x+3/4, z+3/4'
'x+1/2, y+1/2, z+1/2'
'-x+1, -y+1/2, z+1'
'-y+5/4, x+3/4, z+3/4'
'y+5/4, -x+5/4, z+5/4'
'-x, -y, -z'
'x-1/2, y, -z-1/2'
'y-3/4, -x-1/4, -z-1/4'
'-y-3/4, x-3/4, -z-3/4'
'-x+1/2, -y+1/2, -z+1/2'
'x, y+1/2, -z'
'y-1/4, -x+1/4, -z+1/4'
'-y-1/4, x-1/4, -z-1/4'

loop_
_atom_site_label
_atom_site_fract_x
_atom_site_fract_y
_atom_site_fract_z
_atom_site_U_iso_or_equiv
_atom_site_adp_type
_atom_site_calc_flag
_atom_site_refinement_flags
_atom_site_occupancy
_atom_site_disorder_assembly
_atom_site_disorder_group
_atom_site_type_symbol
O1 0.88593(8) 0.77760(8) 0.32244(8) 0.0586(4) Uani d . 1 . . O
O2 0.84517(8) 0.65989(8) 0.25519(8) 0.0597(4) Uani d . 1 . . O
N1 1.00106(9) 0.70510(9) 0.09547(8) 0.0491(4) Uani d . 1 . . N
N2 0.97304(10) 0.71453(8) 0.23092(8) 0.0463(4) Uani d . 1 . . N
C1 0.95192(12) 0.52633(12) 0.09801(11) 0.0550(5) Uani d . 1 . . C
H1 0.9411 0.5539 0.0502 0.066 Uiso calc R 1 . . H
C2 0.94569(14) 0.43839(12) 0.10308(13) 0.0663(6) Uani d . 1 . . C
H2 0.9314 0.4067 0.0584 0.080 Uiso calc R 1 . . H
C3 0.96053(13) 0.39753(12) 0.17378(14) 0.0641(6) Uani d . 1 . . C
H3 0.9556 0.3384 0.1769 0.077 Uiso calc R 1 . . H
C4 0.98258(13) 0.44356(12) 0.23957(13) 0.0636(5) Uani d . 1 . . C
H4 0.9931 0.4156 0.2872 0.076 Uiso calc R 1 . . H
C5 0.98925(12) 0.53112(11) 0.23555(11) 0.0562(5) Uani d . 1 . . C
H5 1.0038 0.5622 0.2805 0.067 Uiso calc R 1 . . H
C6 0.97429(10) 0.57303(10) 0.16455(10) 0.0446(4) Uani d . 1 . . C
C7 0.98197(10) 0.66649(10) 0.16029(9) 0.0440(4) Uani d . 1 . . C
C8 0.89779(11) 0.72230(10) 0.27522(9) 0.0458(4) Uani d . 1 . . C
C9 0.77048(13) 0.64460(13) 0.30384(13) 0.0664(6) Uani d . 1 . . C
H9A 0.7205 0.6395 0.2702 0.080 Uiso calc R 1 . . H
H9B 0.7618 0.6926 0.3392 0.080 Uiso calc R 1 . . H
C10 0.78086(14) 0.56577(16) 0.35073(14) 0.0781(7) Uani d . 1 . . C
H10A 0.8276 0.5734 0.3878 0.094 Uiso calc R 1 . . H
H10B 0.7958 0.5192 0.3154 0.094 Uiso calc R 1 . . H
C11 0.70162(17) 0.54228(18) 0.39585(17) 0.0929(8) Uani d . 1 . . C
H11A 0.6865 0.5881 0.4309 0.139 Uiso calc R 1 . . H
H11B 0.7120 0.4915 0.4262 0.139 Uiso calc R 1 . . H
H11C 0.6557 0.5322 0.3593 0.139 Uiso calc R 1 . . H

loop_
_atom_site_aniso_label
_atom_site_aniso_U_11
_atom_site_aniso_U_22
_atom_site_aniso_U_33
_atom_site_aniso_U_12
_atom_site_aniso_U_13
_atom_site_aniso_U_23
O1 0.0699(9) 0.0549(8) 0.0511(7) 0.0113(6) 0.0006(6) -0.0129(6)
O2 0.0648(8) 0.0540(8) 0.0602(8) -0.0065(6) 0.0148(6) -0.0105(6)
N1 0.0616(9) 0.0459(7) 0.0398(8) -0.0010(7) 0.0014(7) -0.0021(6)
N2 0.0632(9) 0.0380(7) 0.0375(7) -0.0048(6) 0.0044(6) -0.0016(6)
C1 0.0616(11) 0.0549(11) 0.0485(11) -0.0033(8) 0.0034(9) -0.0089(8)
C2 0.0750(13) 0.0541(11) 0.0697(14) -0.0087(10) 0.0051(11) -0.0220(10)
C3 0.0671(13) 0.0404(10) 0.0848(15) -0.0016(9) 0.0085(11) -0.0061(10)
C4 0.0759(13) 0.0458(10) 0.0691(13) 0.0033(9) -0.0030(10) 0.0059(9)
C5 0.0699(12) 0.0464(10) 0.0523(11) 0.0014(8) -0.0048(9) -0.0018(8)
C6 0.0451(9) 0.0427(9) 0.0460(9) 0.0008(7) 0.0046(7) -0.0057(7)
C7 0.0493(9) 0.0432(9) 0.0395(9) 0.0014(7) 0.0006(7) -0.0039(7)
C8 0.0619(11) 0.0404(9) 0.0351(8) 0.0077(8) -0.0024(8) 0.0026(7)
C9 0.0601(12) 0.0672(12) 0.0718(14) 0.0017(9) 0.0141(10) 0.0001(11)
C10 0.0667(13) 0.0892(16) 0.0783(15) -0.0075(11) -0.0026(11) 0.0179(13)
C11 0.0890(17) 0.0928(18) 0.0971(19) -0.0228(13) 0.0169(15) 0.0085(15)

loop_
_atom_type_symbol
_atom_type_description
_atom_type_scat_dispersion_real
_atom_type_scat_dispersion_imag
_atom_type_scat_source
C C 0.0033 0.0016 'International Tables Vol C Tables 4.2.6.8 and 6.1.1.4'
H H 0.0000 0.0000 'International Tables Vol C Tables 4.2.6.8 and 6.1.1.4'
N N 0.0061 0.0033 'International Tables Vol C Tables 4.2.6.8 and 6.1.1.4'
O O 0.0106 0.0060 'International Tables Vol C Tables 4.2.6.8 and 6.1.1.4'

loop_
_geom_angle_atom_site_label_1
_geom_angle_atom_site_label_2
_geom_angle_atom_site_label_3
_geom_angle_site_symmetry_1
_geom_angle_site_symmetry_3
_geom_angle
_geom_angle_publ_flag
C8 O2 C9 . . 118.72(15) ?
C7 N1 N1 . 6_664 117.70(10) yes
N2 N2 C8 6_664 . 116.10(14) ?
N2 N2 C7 6_664 . 111.29(11) yes
C8 N2 C7 . . 125.33(14) ?
C2 C1 C6 . . 119.57(18) ?
C2 C1 H1 . . 120.2 ?
C6 C1 H1 . . 120.2 ?
C3 C2 C1 . . 120.37(19) ?
C3 C2 H2 . . 119.8 ?
C1 C2 H2 . . 119.8 ?
C4 C3 C2 . . 120.14(18) ?
C4 C3 H3 . . 119.9 ?
C2 C3 H3 . . 119.9 ?
C3 C4 C5 . . 120.3(2) ?
C3 C4 H4 . . 119.9 ?
C5 C4 H4 . . 119.9 ?
C4 C5 C6 . . 120.09(18) ?
C4 C5 H5 . . 120.0 ?
C6 C5 H5 . . 120.0 ?
C1 C6 C5 . . 119.57(16) ?
C1 C6 C7 . . 120.44(16) ?
C5 C6 C7 . . 119.99(15) ?
N1 C7 N2 . . 119.29(15) yes
N1 C7 C6 . . 121.94(14) ?
N2 C7 C6 . . 118.65(14) ?
O1 C8 O2 . . 127.66(17) ?
O1 C8 N2 . . 123.45(16) ?
O2 C8 N2 . . 108.89(14) ?
O2 C9 C10 . . 110.69(17) ?
O2 C9 H9A . . 109.5 ?
C10 C9 H9A . . 109.5 ?
O2 C9 H9B . . 109.5 ?
C10 C9 H9B . . 109.5 ?
H9A C9 H9B . . 108.1 ?
C9 C10 C11 . . 112.7(2) ?
C9 C10 H10A . . 109.1 ?
C11 C10 H10A . . 109.1 ?
C9 C10 H10B . . 109.1 ?
C11 C10 H10B . . 109.1 ?
H10A C10 H10B . . 107.8 ?
C10 C11 H11A . . 109.5 ?
C10 C11 H11B . . 109.5 ?
H11A C11 H11B . . 109.5 ?
C10 C11 H11C . . 109.5 ?
H11A C11 H11C . . 109.5 ?
H11B C11 H11C . . 109.5 ?

loop_
_geom_bond_atom_site_label_1
_geom_bond_atom_site_label_2
_geom_bond_site_symmetry_2
_geom_bond_distance
_geom_bond_publ_flag
O1 C8 . 1.191(2) ?
O2 C8 . 1.322(2) ?
O2 C9 . 1.448(2) ?
N1 C7 . 1.285(2) yes
N1 N1 6_664 1.406(3) yes
N2 N2 6_664 1.395(3) yes
N2 C8 . 1.400(2) ?
N2 C7 . 1.416(2) yes
C1 C2 . 1.383(3) ?
C1 C6 . 1.385(2) ?
C1 H1 . 0.9300 ?
C2 C3 . 1.373(3) ?
C2 H2 . 0.9300 ?
C3 C4 . 1.368(3) ?
C3 H3 . 0.9300 ?
C4 C5 . 1.376(3) ?
C4 H4 . 0.9300 ?
C5 C6 . 1.386(3) ?
C5 H5 . 0.9300 ?
C6 C7 . 1.470(2) ?
C9 C10 . 1.475(3) ?
C9 H9A . 0.9700 ?
C9 H9B . 0.9700 ?
C10 C11 . 1.501(3) ?
C10 H10A . 0.9700 ?
C10 H10B . 0.9700 ?
C11 H11A . 0.9599 ?
C11 H11B . 0.9599 ?
C11 H11C . 0.9599 ?

loop_
_geom_torsion_atom_site_label_1
_geom_torsion_atom_site_label_2
_geom_torsion_atom_site_label_3
_geom_torsion_atom_site_label_4
_geom_torsion_site_symmetry_1
_geom_torsion_site_symmetry_2
_geom_torsion
_geom_torsion_publ_flag
C6 C1 C2 C3 . . 0.8(3) ?
C1 C2 C3 C4 . . -0.8(3) ?
C2 C3 C4 C5 . . 0.6(3) ?
C3 C4 C5 C6 . . -0.5(3) ?
C2 C1 C6 C5 . . -0.7(3) ?
C2 C1 C6 C7 . . 179.48(17) ?
C4 C5 C6 C1 . . 0.6(3) ?
C4 C5 C6 C7 . . -179.62(17) ?
N1 N1 C7 N2 6_664 . -9.8(3) yes
N1 N1 C7 C6 6_664 . 174.06(16) ?
N2 N2 C7 N1 6_664 . -31.5(2) yes
C8 N2 C7 N1 . . 117.28(18) ?
N2 N2 C7 C6 6_664 . 144.77(16) ?
C8 N2 C7 C6 . . -66.5(2) ?
C1 C6 C7 N1 . . -27.2(2) ?
C5 C6 C7 N1 . . 152.98(18) ?
C1 C6 C7 N2 . . 156.67(16) ?
C5 C6 C7 N2 . . -23.2(2) ?
C9 O2 C8 O1 . . -12.3(3) ?
C9 O2 C8 N2 . . 167.97(15) ?
N2 N2 C8 O1 6_664 . -14.1(2) ?
C7 N2 C8 O1 . . -161.51(16) ?
N2 N2 C8 O2 6_664 . 165.65(12) ?
C7 N2 C8 O2 . . 18.2(2) ?
C8 O2 C9 C10 . . -107.2(2) ?
O2 C9 C10 C11 . . -174.14(19) ?
C7 N1 N1 C7 6_664 6_664 32.0(3) yes
C7 N2 N2 C7 6_664 6_664 50.9(3) yes
